data_4089291
loop_
_publ_author_name
'Lifschitz, Alejo M.'
'Hirscher, Nathanael A.'
'Lee, Heui Beom'
'Buss, Joshua A.'
'Agapie, Theodor'

_publ_section_title
;
 Ethylene Tetramerization Catalysis: Effects of Aluminum-Induced
 Isomerization of PNP to PPN Ligands
;
_journal_issue 8
_journal_name_full Organometallics
_journal_page_first 1640
_journal_paper_doi 10.1021/acs.organomet.7b00189
_journal_volume 36
_journal_year 2017
_chemical_formula_moiety 'C31 H27 Cl3 Cr N P2, 2(C H2 Cl2)'
_chemical_formula_sum 'C33 H31 Cl7 Cr N P2'
_chemical_formula_weight 803.68
_space_group_crystal_system triclinic
_space_group_IT_number 2
_space_group_name_Hall '-P 1'
_space_group_name_H-M_alt 'P -1'
_atom_sites_solution_hydrogens geom
_atom_sites_solution_primary direct
_audit_creation_date 2016-04-28
_audit_creation_method
;
Olex2 1.2
(compiled 2016.02.19 svn.r3266 for OlexSys, GUI svn.r5155)
;
_cell_angle_alpha 75.733(6)
_cell_angle_beta 81.438(5)
_cell_angle_gamma 73.265(5)
_cell_formula_units_Z 2
_cell_length_a 10.8962(7)
_cell_length_b 12.8113(15)
_cell_length_c 13.8238(17)
_cell_measurement_reflns_used 1061
_cell_measurement_temperature 100(2)
_cell_measurement_theta_max 35.51
_cell_measurement_theta_min 2.52
_cell_volume 1784.7(3)
_computing_cell_refinement 'SAINT v8.34A (Bruker, 2013)'
_computing_data_collection 'Bruker APEX3 v2016'
_computing_data_reduction 'SAINT v8.34A (Bruker, 2013)'
_computing_molecular_graphics 'Olex2 (Dolomanov et al., 2009)'
_computing_publication_material 'Olex2 (Dolomanov et al., 2009)'
_computing_structure_refinement 'ShelXL (Sheldrick, 2015)'
_computing_structure_solution 'XT (Sheldrick, 2015)'
_diffrn_ambient_temperature 100.02
_diffrn_detector_area_resol_mean 10.24
_diffrn_measured_fraction_theta_full 0.999
_diffrn_measured_fraction_theta_max 0.999
_diffrn_measurement_device_type 'Bruker D8 VENTURE Kappa Duo PHOTON 100 CMOS'
_diffrn_measurement_method '\f and \w scans'
_diffrn_radiation_type MoK\a
_diffrn_radiation_wavelength 0.71073
_diffrn_reflns_av_R_equivalents 0.0544
_diffrn_reflns_av_unetI/netI 0.0426
_diffrn_reflns_Laue_measured_fraction_full 0.999
_diffrn_reflns_Laue_measured_fraction_max 0.999
_diffrn_reflns_limit_h_max 18
_diffrn_reflns_limit_h_min -18
_diffrn_reflns_limit_k_max 21
_diffrn_reflns_limit_k_min -21
_diffrn_reflns_limit_l_max 23
_diffrn_reflns_limit_l_min -23
_diffrn_reflns_number 112813
_diffrn_reflns_point_group_measured_fraction_full 0.999
_diffrn_reflns_point_group_measured_fraction_max 0.999
_diffrn_reflns_theta_full 26.000
_diffrn_reflns_theta_max 36.318
_diffrn_reflns_theta_min 2.516
_diffrn_source 'I\mS HB micro-focus sealed tube'
_diffrn_standards_number 0
_exptl_absorpt_coefficient_mu 0.960
_exptl_absorpt_correction_T_max 0.7486
_exptl_absorpt_correction_T_min 0.7069
_exptl_absorpt_correction_type multi-scan
_exptl_absorpt_process_details
;
SADABS-2014/4 (Bruker,2014/4) was used for absorption correction. 
wR2(int) was 0.0711 before and 0.0553 after correction. 
The Ratio of minimum to maximum transmission is 0.9443. 
The \l/2 correction factor is 0.00150.
;
_exptl_crystal_colour blue
_exptl_crystal_colour_primary blue
_exptl_crystal_density_diffrn 1.496
_exptl_crystal_density_meas ?
_exptl_crystal_description block
_exptl_crystal_F_000 818
_exptl_crystal_size_max 0.21
_exptl_crystal_size_mid 0.17
_exptl_crystal_size_min 0.12
_exptl_transmission_factor_max 0.7486
_exptl_transmission_factor_min 0.7069
_refine_diff_density_max 1.142
_refine_diff_density_min -1.250
_refine_diff_density_rms 0.088
_refine_ls_extinction_method none
_refine_ls_goodness_of_fit_ref 1.023
_refine_ls_hydrogen_treatment constr
_refine_ls_matrix_type full
_refine_ls_number_parameters 426
_refine_ls_number_reflns 17281
_refine_ls_number_restraints 38
_refine_ls_restrained_S_all 1.023
_refine_ls_R_factor_all 0.0636
_refine_ls_R_factor_gt 0.0383
_refine_ls_shift/su_max 0.001
_refine_ls_shift/su_mean 0.000
_refine_ls_structure_factor_coef Fsqd
_refine_ls_weighting_details 'w=1/[\s^2^(Fo^2^)+(0.0304P)^2^+1.1625P] where P=(Fo^2^+2Fc^2^)/3'
_refine_ls_weighting_scheme calc
_refine_ls_wR_factor_gt 0.0770
_refine_ls_wR_factor_ref 0.0852
_reflns_Friedel_coverage 0.000
_reflns_number_gt 13063
_reflns_number_total 17281
_reflns_threshold_expression 'I > 2\s(I)'
_cod_data_source_file om7b00189_si_003.cif
_cod_data_source_block 3
_cod_depositor_comments
;
The following automatic conversions were performed:

data item '_exptl_crystal_density_meas' value 'not measured' was
changed to '?' -- the value is perceived as not measured.

Automatic conversion script
Id: cif_fix_values 6909 2019-04-08 15:41:33Z antanas 
;
_cod_database_code 4089291
_shelxl_version_number 2014-3
_shelx_space_group_comment
;
The symmetry employed for this shelxl refinement is uniquely defined
by the following loop, which should always be used as a source of
symmetry information in preference to the above space-group names.
They are only intended as comments.
;
_shelx_estimated_absorpt_t_max 0.894
_shelx_estimated_absorpt_t_min 0.824
_olex2_refinement_description
;
1. Fixed Uiso
 At 1.2 times of:
  All C(H) groups, All C(H,H) groups
 At 1.5 times of:
  All C(H,H,H) groups
2. Restrained distances
 C34-Cl9 \\sim C34-Cl6
 with sigma of 0.02
 C33-Cl7 \\sim C33-Cl8
 with sigma of 0.02
3. Uiso/Uaniso restraints and constraints
C34 \\sim Cl9 \\sim Cl6 \\sim C33 \\sim Cl7 \\sim Cl8: within 1.7A with sigma
of 0.04 and sigma for terminal atoms of 0.08
4. Others
 Sof(Cl9)=Sof(Cl6)=Sof(C34)=Sof(H34A)=Sof(H34B)=1-FVAR(1)
 Sof(Cl7)=Sof(C33)=Sof(H33A)=Sof(H33B)=Sof(Cl8)=FVAR(1)
5.a Secondary CH2 refined with riding coordinates:
 C32(H32A,H32B), C33(H33A,H33B), C34(H34A,H34B)
5.b Aromatic/amide H refined with riding coordinates:
 C2(H2), C9(H9), C19(H19), C13(H13), C23(H23), C12(H12), C3(H3), C18(H18),
 C28(H28), C27(H27), C21(H21), C5(H5), C31(H31), C17(H17), C10(H10), C25(H25),
 C16(H16), C6(H6), C11(H11), C22(H22), C15(H15), C24(H24), C30(H30), C29(H29)
5.c Idealised Me refined as rotating group:
 C7(H7A,H7B,H7C)
;
_olex2_submission_special_instructions 'No special instructions were received'

loop_
_space_group_symop_operation_xyz
'x, y, z'
'-x, -y, -z'

loop_
_atom_site_label
_atom_site_type_symbol
_atom_site_fract_x
_atom_site_fract_y
_atom_site_fract_z
_atom_site_U_iso_or_equiv
_atom_site_adp_type
_atom_site_occupancy
_atom_site_site_symmetry_order
_atom_site_calc_flag
_atom_site_refinement_flags_posn
_atom_site_refinement_flags_adp
_atom_site_refinement_flags_occupancy
_atom_site_disorder_assembly
_atom_site_disorder_group
Cr1 Cr 0.51845(2) 0.02650(2) 0.37256(2) 0.00781(4) Uani 1 1 d . . . . .
Cl3 Cl 0.54989(3) 0.11043(2) 0.49691(2) 0.01097(5) Uani 1 1 d . . . . .
Cl2 Cl 0.73381(3) -0.05674(2) 0.35494(2) 0.01407(5) Uani 1 1 d . . . . .
P1 P 0.30895(3) 0.16945(2) 0.34421(2) 0.00840(5) Uani 1 1 d . . . . .
P2 P 0.53556(3) 0.18712(2) 0.24260(2) 0.00846(5) Uani 1 1 d . . . . .
Cl1 Cl 0.46880(3) -0.05088(2) 0.25670(2) 0.01256(5) Uani 1 1 d . . . . .
Cl4 Cl 0.25167(4) 0.29157(4) -0.10881(4) 0.03634(10) Uani 1 1 d . . . . .
Cl5 Cl 0.05531(4) 0.21033(4) -0.16584(4) 0.03984(11) Uani 1 1 d . . . . .
C26 C 0.59697(11) 0.15940(10) 0.11998(9) 0.01087(19) Uani 1 1 d . . . . .
N1 N 0.37458(9) 0.25046(8) 0.24311(7) 0.00946(16) Uani 1 1 d . . . . .
C2 C 0.37231(12) 0.39723(10) 0.08896(9) 0.0140(2) Uani 1 1 d . . . . .
H2 H 0.4616 0.3663 0.0744 0.017 Uiso 1 1 calc R . . . .
C9 C 0.28844(13) 0.32832(11) 0.45416(10) 0.0164(2) Uani 1 1 d . . . . .
H9 H 0.3724 0.3299 0.4243 0.020 Uiso 1 1 calc R . . . .
C14 C 0.19017(11) 0.11897(10) 0.30426(9) 0.01089(19) Uani 1 1 d . . . . .
C19 C 0.15568(11) 0.14709(10) 0.20604(10) 0.0133(2) Uani 1 1 d . . . . .
H19 H 0.1888 0.2008 0.1572 0.016 Uiso 1 1 calc R . . . .
C13 C 0.10001(12) 0.25983(11) 0.47240(9) 0.0143(2) Uani 1 1 d . . . . .
H13 H 0.0552 0.2146 0.4547 0.017 Uiso 1 1 calc R . . . .
C23 C 0.76519(14) 0.41204(14) 0.30123(12) 0.0238(3) Uani 1 1 d . . . . .
H23 H 0.8156 0.4574 0.3110 0.029 Uiso 1 1 calc R . . . .
C12 C 0.04217(13) 0.32485(12) 0.54208(11) 0.0204(3) Uani 1 1 d . . . . .
H12 H -0.0421 0.3241 0.5719 0.024 Uiso 1 1 calc R . . . .
C20 C 0.61983(11) 0.27981(10) 0.26675(9) 0.01150(19) Uani 1 1 d . . . . .
C3 C 0.30519(13) 0.48959(11) 0.02261(10) 0.0161(2) Uani 1 1 d . . . . .
H3 H 0.3498 0.5207 -0.0369 0.019 Uiso 1 1 calc R . . . .
C18 C 0.07232(12) 0.09581(11) 0.18017(11) 0.0172(2) Uani 1 1 d . . . . .
H18 H 0.0486 0.1150 0.1134 0.021 Uiso 1 1 calc R . . . .
C28 C 0.56479(14) 0.11419(12) -0.03204(10) 0.0186(2) Uani 1 1 d . . . . .
H28 H 0.5089 0.1054 -0.0743 0.022 Uiso 1 1 calc R . . . .
C27 C 0.51558(12) 0.14411(11) 0.05885(9) 0.0149(2) Uani 1 1 d . . . . .
H27 H 0.4265 0.1541 0.0793 0.018 Uiso 1 1 calc R . . . .
C1 C 0.30847(11) 0.35021(9) 0.17671(9) 0.01075(19) Uani 1 1 d . . . . .
C4 C 0.17463(13) 0.53735(10) 0.04133(10) 0.0154(2) Uani 1 1 d . . . . .
C8 C 0.22419(11) 0.26078(10) 0.42816(9) 0.01125(19) Uani 1 1 d . . . . .
C21 C 0.74379(12) 0.23101(11) 0.29843(10) 0.0152(2) Uani 1 1 d . . . . .
H21 H 0.7784 0.1524 0.3090 0.018 Uiso 1 1 calc R . . . .
C5 C 0.11278(12) 0.49136(11) 0.13065(10) 0.0157(2) Uani 1 1 d . . . . .
H5 H 0.0241 0.5238 0.1459 0.019 Uiso 1 1 calc R . . . .
C7 C 0.10242(15) 0.63545(12) -0.03233(11) 0.0220(3) Uani 1 1 d . . . . .
H7A H 0.0983 0.7048 -0.0125 0.033 Uiso 1 1 calc GR . . . .
H7B H 0.0150 0.6291 -0.0329 0.033 Uiso 1 1 calc GR . . . .
H7C H 0.1470 0.6362 -0.0994 0.033 Uiso 1 1 calc GR . . . .
C31 C 0.72846(12) 0.14198(12) 0.09076(10) 0.0176(2) Uani 1 1 d . . . . .
H31 H 0.7844 0.1518 0.1324 0.021 Uiso 1 1 calc R . . . .
C17 C 0.02377(12) 0.01715(12) 0.25075(12) 0.0200(3) Uani 1 1 d . . . . .
H17 H -0.0331 -0.0173 0.2323 0.024 Uiso 1 1 calc R . . . .
C10 C 0.22951(15) 0.39338(12) 0.52390(12) 0.0230(3) Uani 1 1 d . . . . .
H10 H 0.2732 0.4397 0.5412 0.028 Uiso 1 1 calc R . . . .
C25 C 0.56714(13) 0.39496(11) 0.25638(10) 0.0161(2) Uani 1 1 d . . . . .
H25 H 0.4818 0.4283 0.2376 0.019 Uiso 1 1 calc R . . . .
C16 C 0.05825(13) -0.01152(11) 0.34867(12) 0.0196(3) Uani 1 1 d . . . . .
H16 H 0.0243 -0.0650 0.3972 0.024 Uiso 1 1 calc R . . . .
C6 C 0.17813(12) 0.39910(10) 0.19786(9) 0.0136(2) Uani 1 1 d . . . . .
H6 H 0.1339 0.3694 0.2582 0.016 Uiso 1 1 calc R . . . .
C11 C 0.10741(15) 0.39080(13) 0.56812(11) 0.0239(3) Uani 1 1 d . . . . .
H11 H 0.0682 0.4344 0.6165 0.029 Uiso 1 1 calc R . . . .
C22 C 0.81631(13) 0.29770(13) 0.31440(11) 0.0211(3) Uani 1 1 d . . . . .
H22 H 0.9011 0.2647 0.3344 0.025 Uiso 1 1 calc R . . . .
C15 C 0.14228(12) 0.03795(11) 0.37565(10) 0.0154(2) Uani 1 1 d . . . . .
H15 H 0.1673 0.0171 0.4422 0.018 Uiso 1 1 calc R . . . .
C24 C 0.64032(15) 0.46049(12) 0.27377(12) 0.0223(3) Uani 1 1 d . . . . .
H24 H 0.6047 0.5387 0.2668 0.027 Uiso 1 1 calc R . . . .
C30 C 0.77708(14) 0.11014(14) 0.00019(11) 0.0243(3) Uani 1 1 d . . . . .
H30 H 0.8666 0.0973 -0.0195 0.029 Uiso 1 1 calc R . . . .
C29 C 0.69533(14) 0.09712(13) -0.06119(11) 0.0221(3) Uani 1 1 d . . . . .
H29 H 0.7287 0.0765 -0.1233 0.026 Uiso 1 1 calc R . . . .
C32 C 0.22180(16) 0.19479(16) -0.16846(16) 0.0349(4) Uani 1 1 d . . . . .
H32A H 0.2592 0.2067 -0.2388 0.042 Uiso 1 1 calc R . . . .
H32B H 0.2639 0.1179 -0.1341 0.042 Uiso 1 1 calc R . . . .
Cl7 Cl 0.2714(2) 0.64220(15) 0.25021(16) 0.0373(4) Uani 0.550(7) 1 d D U P A 1
C33 C 0.3333(6) 0.7225(5) 0.3077(3) 0.0340(10) Uani 0.550(7) 1 d D U P A 1
H33A H 0.4158 0.7327 0.2710 0.041 Uiso 0.550(7) 1 calc R . P A 1
H33B H 0.2723 0.7972 0.3044 0.041 Uiso 0.550(7) 1 calc R . P A 1
Cl8 Cl 0.3580(5) 0.6579(3) 0.43182(15) 0.0848(9) Uani 0.550(7) 1 d D U P A 1
Cl9 Cl 0.4155(4) 0.6225(4) 0.4503(3) 0.0672(11) Uani 0.450(7) 1 d D U P A 2
Cl6 Cl 0.2776(3) 0.6561(4) 0.2776(4) 0.0780(12) Uani 0.450(7) 1 d D U P A 2
C34 C 0.3416(11) 0.7161(8) 0.3524(11) 0.120(5) Uani 0.450(7) 1 d D U P A 2
H34A H 0.4044 0.7543 0.3102 0.144 Uiso 0.450(7) 1 calc R . P A 2
H34B H 0.2714 0.7734 0.3786 0.144 Uiso 0.450(7) 1 calc R . P A 2

loop_
_atom_site_aniso_label
_atom_site_aniso_U_11
_atom_site_aniso_U_22
_atom_site_aniso_U_33
_atom_site_aniso_U_23
_atom_site_aniso_U_13
_atom_site_aniso_U_12
Cr1 0.00750(7) 0.00981(7) 0.00622(7) -0.00176(6) -0.00088(6) -0.00222(6)
Cl3 0.01422(12) 0.01254(11) 0.00798(11) -0.00184(9) -0.00149(9) -0.00639(9)
Cl2 0.00867(11) 0.01590(12) 0.01553(13) -0.00257(10) -0.00090(9) -0.00071(9)
P1 0.00722(11) 0.01015(12) 0.00757(12) -0.00140(9) -0.00019(9) -0.00251(9)
P2 0.00714(11) 0.01137(12) 0.00724(12) -0.00207(9) -0.00029(9) -0.00306(9)
Cl1 0.01404(12) 0.01572(12) 0.00978(11) -0.00568(9) -0.00120(9) -0.00420(10)
Cl4 0.02775(19) 0.0317(2) 0.0575(3) -0.0218(2) -0.01224(19) -0.00542(16)
Cl5 0.02152(17) 0.0529(3) 0.0600(3) -0.0406(2) 0.01033(18) -0.01555(18)
C26 0.0112(5) 0.0135(5) 0.0081(5) -0.0025(4) 0.0004(4) -0.0038(4)
N1 0.0076(4) 0.0113(4) 0.0085(4) -0.0004(3) -0.0004(3) -0.0025(3)
C2 0.0136(5) 0.0147(5) 0.0120(5) 0.0000(4) 0.0004(4) -0.0043(4)
C9 0.0172(5) 0.0161(5) 0.0174(6) -0.0070(4) 0.0018(4) -0.0057(4)
C14 0.0074(4) 0.0120(5) 0.0136(5) -0.0032(4) -0.0006(4) -0.0027(4)
C19 0.0108(5) 0.0151(5) 0.0150(5) -0.0046(4) -0.0017(4) -0.0033(4)
C13 0.0111(5) 0.0171(5) 0.0129(5) -0.0030(4) -0.0002(4) -0.0015(4)
C23 0.0228(6) 0.0337(8) 0.0254(7) -0.0162(6) 0.0020(5) -0.0175(6)
C12 0.0156(6) 0.0234(6) 0.0183(6) -0.0074(5) 0.0043(5) 0.0003(5)
C20 0.0106(5) 0.0167(5) 0.0092(5) -0.0036(4) 0.0003(4) -0.0066(4)
C3 0.0199(6) 0.0148(5) 0.0117(5) 0.0013(4) -0.0009(4) -0.0055(4)
C18 0.0116(5) 0.0206(6) 0.0221(6) -0.0098(5) -0.0045(4) -0.0026(4)
C28 0.0214(6) 0.0244(6) 0.0116(5) -0.0078(5) -0.0016(5) -0.0051(5)
C27 0.0138(5) 0.0213(6) 0.0112(5) -0.0059(4) -0.0006(4) -0.0053(4)
C1 0.0115(5) 0.0102(4) 0.0103(5) -0.0006(4) -0.0023(4) -0.0031(4)
C4 0.0200(6) 0.0115(5) 0.0137(5) -0.0011(4) -0.0046(4) -0.0024(4)
C8 0.0112(5) 0.0116(5) 0.0094(5) -0.0015(4) -0.0007(4) -0.0012(4)
C21 0.0124(5) 0.0214(6) 0.0139(5) -0.0046(4) -0.0018(4) -0.0065(4)
C5 0.0144(5) 0.0139(5) 0.0152(5) -0.0006(4) -0.0026(4) 0.0004(4)
C7 0.0280(7) 0.0166(6) 0.0161(6) 0.0030(5) -0.0067(5) -0.0011(5)
C31 0.0123(5) 0.0264(6) 0.0153(6) -0.0076(5) 0.0017(4) -0.0059(5)
C17 0.0111(5) 0.0204(6) 0.0334(8) -0.0137(5) -0.0009(5) -0.0057(4)
C10 0.0273(7) 0.0204(6) 0.0248(7) -0.0131(5) 0.0021(6) -0.0068(5)
C25 0.0160(5) 0.0167(5) 0.0183(6) -0.0067(4) -0.0004(4) -0.0065(4)
C16 0.0137(5) 0.0174(6) 0.0286(7) -0.0041(5) 0.0023(5) -0.0081(5)
C6 0.0119(5) 0.0136(5) 0.0124(5) 0.0005(4) -0.0008(4) -0.0018(4)
C11 0.0276(7) 0.0226(7) 0.0209(7) -0.0128(5) 0.0039(5) -0.0015(6)
C22 0.0151(6) 0.0339(7) 0.0202(6) -0.0108(6) -0.0019(5) -0.0112(5)
C15 0.0129(5) 0.0155(5) 0.0174(6) -0.0008(4) 0.0004(4) -0.0063(4)
C24 0.0248(7) 0.0206(6) 0.0277(7) -0.0133(5) 0.0014(6) -0.0104(5)
C30 0.0159(6) 0.0379(8) 0.0193(6) -0.0134(6) 0.0071(5) -0.0056(6)
C29 0.0233(6) 0.0289(7) 0.0141(6) -0.0106(5) 0.0040(5) -0.0047(5)
C32 0.0207(7) 0.0362(9) 0.0567(12) -0.0303(9) 0.0032(7) -0.0074(6)
Cl7 0.0392(5) 0.0267(5) 0.0505(8) -0.0150(5) -0.0136(5) -0.0050(4)
C33 0.044(2) 0.0224(18) 0.040(2) -0.0091(15) 0.0051(17) -0.0182(18)
Cl8 0.158(3) 0.0845(15) 0.0455(7) 0.0075(8) -0.0323(12) -0.0897(17)
Cl9 0.0886(19) 0.0855(18) 0.0582(16) -0.0480(14) 0.0348(12) -0.0634(16)
Cl6 0.0412(10) 0.083(2) 0.075(2) 0.0275(14) 0.0043(12) -0.0049(12)
C34 0.071(5) 0.023(3) 0.264(16) 0.002(8) -0.062(9) -0.011(3)

loop_
_atom_type_symbol
_atom_type_description
_atom_type_scat_dispersion_real
_atom_type_scat_dispersion_imag
_atom_type_scat_source
C C 0.0033 0.0016 'International Tables Vol C Tables 4.2.6.8 and 6.1.1.4'
H H 0.0000 0.0000 'International Tables Vol C Tables 4.2.6.8 and 6.1.1.4'
Cl Cl 0.1484 0.1585 'International Tables Vol C Tables 4.2.6.8 and 6.1.1.4'
Cr Cr 0.3209 0.6236 'International Tables Vol C Tables 4.2.6.8 and 6.1.1.4'
N N 0.0061 0.0033 'International Tables Vol C Tables 4.2.6.8 and 6.1.1.4'
P P 0.1023 0.0942 'International Tables Vol C Tables 4.2.6.8 and 6.1.1.4'

loop_
_geom_angle_atom_site_label_1
_geom_angle_atom_site_label_2
_geom_angle_atom_site_label_3
_geom_angle
_geom_angle_site_symmetry_1
_geom_angle_site_symmetry_3
Cl3 Cr1 Cl3 88.023(14) . 2_656
Cl3 Cr1 P1 100.130(14) 2_656 .
Cl3 Cr1 P1 89.461(13) . .
Cl3 Cr1 P2 92.020(15) . .
Cl3 Cr1 P2 166.749(13) 2_656 .
Cl2 Cr1 Cl3 100.414(14) . 2_656
Cl2 Cr1 Cl3 90.732(14) . .
Cl2 Cr1 P1 159.450(14) . .
Cl2 Cr1 P2 92.836(14) . .
P2 Cr1 P1 66.623(13) . .
Cl1 Cr1 Cl3 174.850(13) . .
Cl1 Cr1 Cl3 89.771(15) . 2_656
Cl1 Cr1 Cl2 94.245(14) . .
Cl1 Cr1 P1 86.345(14) . .
Cl1 Cr1 P2 89.062(16) . .
Cr1 Cl3 Cr1 91.977(14) . 2_656
Cr1 P1 P2 55.136(12) . .
N1 P1 Cr1 92.85(3) . .
N1 P1 P2 38.03(3) . .
N1 P1 C14 109.79(5) . .
N1 P1 C8 106.63(5) . .
C14 P1 Cr1 113.60(4) . .
C14 P1 P2 125.82(4) . .
C14 P1 C8 106.97(5) . .
C8 P1 Cr1 125.19(4) . .
C8 P1 P2 122.04(4) . .
Cr1 P2 P1 58.241(11) . .
C26 P2 Cr1 115.71(4) . .
C26 P2 P1 128.17(4) . .
C26 P2 C20 107.08(5) . .
N1 P2 Cr1 96.26(4) . .
N1 P2 P1 38.35(3) . .
N1 P2 C26 109.58(5) . .
N1 P2 C20 109.80(5) . .
C20 P2 Cr1 117.75(4) . .
C20 P2 P1 120.97(4) . .
C27 C26 P2 119.91(9) . .
C27 C26 C31 119.86(11) . .
C31 C26 P2 119.91(9) . .
P2 N1 P1 103.61(5) . .
C1 N1 P1 127.74(8) . .
C1 N1 P2 128.62(8) . .
C3 C2 H2 120.0 . .
C3 C2 C1 120.04(11) . .
C1 C2 H2 120.0 . .
C8 C9 H9 120.0 . .
C10 C9 H9 120.0 . .
C10 C9 C8 120.02(12) . .
C19 C14 P1 123.67(9) . .
C19 C14 C15 119.78(11) . .
C15 C14 P1 116.19(9) . .
C14 C19 H19 120.2 . .
C18 C19 C14 119.55(12) . .
C18 C19 H19 120.2 . .
C12 C13 H13 119.9 . .
C12 C13 C8 120.23(12) . .
C8 C13 H13 119.9 . .
C22 C23 H23 119.9 . .
C22 C23 C24 120.13(12) . .
C24 C23 H23 119.9 . .
C13 C12 H12 120.0 . .
C11 C12 C13 119.98(13) . .
C11 C12 H12 120.0 . .
C21 C20 P2 116.81(9) . .
C25 C20 P2 123.57(9) . .
C25 C20 C21 119.61(11) . .
C2 C3 H3 119.2 . .
C4 C3 C2 121.66(12) . .
C4 C3 H3 119.2 . .
C19 C18 H18 119.7 . .
C17 C18 C19 120.69(13) . .
C17 C18 H18 119.7 . .
C27 C28 H28 119.9 . .
C29 C28 H28 119.9 . .
C29 C28 C27 120.17(13) . .
C26 C27 H27 120.0 . .
C28 C27 C26 119.97(12) . .
C28 C27 H27 120.0 . .
C2 C1 N1 120.75(10) . .
C2 C1 C6 118.95(11) . .
C6 C1 N1 120.27(10) . .
C3 C4 C5 117.68(11) . .
C3 C4 C7 121.12(12) . .
C5 C4 C7 121.19(12) . .
C9 C8 P1 118.58(9) . .
C9 C8 C13 119.31(11) . .
C13 C8 P1 121.97(9) . .
C20 C21 H21 120.0 . .
C22 C21 C20 119.97(13) . .
C22 C21 H21 120.0 . .
C4 C5 H5 119.2 . .
C6 C5 C4 121.50(12) . .
C6 C5 H5 119.2 . .
C4 C7 H7A 109.5 . .
C4 C7 H7B 109.5 . .
C4 C7 H7C 109.5 . .
H7A C7 H7B 109.5 . .
H7A C7 H7C 109.5 . .
H7B C7 H7C 109.5 . .
C26 C31 H31 120.2 . .
C30 C31 C26 119.65(12) . .
C30 C31 H31 120.2 . .
C18 C17 H17 120.0 . .
C18 C17 C16 119.99(12) . .
C16 C17 H17 120.0 . .
C9 C10 H10 119.9 . .
C11 C10 C9 120.23(13) . .
C11 C10 H10 119.9 . .
C20 C25 H25 120.1 . .
C24 C25 C20 119.71(12) . .
C24 C25 H25 120.1 . .
C17 C16 H16 119.9 . .
C15 C16 C17 120.15(12) . .
C15 C16 H16 119.9 . .
C1 C6 H6 119.9 . .
C5 C6 C1 120.12(11) . .
C5 C6 H6 119.9 . .
C12 C11 H11 119.9 . .
C10 C11 C12 120.23(13) . .
C10 C11 H11 119.9 . .
C23 C22 C21 120.19(13) . .
C23 C22 H22 119.9 . .
C21 C22 H22 119.9 . .
C14 C15 H15 120.1 . .
C16 C15 C14 119.83(13) . .
C16 C15 H15 120.1 . .
C23 C24 C25 120.30(13) . .
C23 C24 H24 119.8 . .
C25 C24 H24 119.8 . .
C31 C30 H30 119.9 . .
C29 C30 C31 120.25(13) . .
C29 C30 H30 119.9 . .
C28 C29 H29 120.0 . .
C30 C29 C28 120.09(13) . .
C30 C29 H29 120.0 . .
Cl4 C32 H32A 109.5 . .
Cl4 C32 H32B 109.5 . .
Cl5 C32 Cl4 110.86(9) . .
Cl5 C32 H32A 109.5 . .
Cl5 C32 H32B 109.5 . .
H32A C32 H32B 108.1 . .
Cl7 C33 H33A 109.5 . .
Cl7 C33 H33B 109.5 . .
H33A C33 H33B 108.1 . .
Cl8 C33 Cl7 110.9(3) . .
Cl8 C33 H33A 109.5 . .
Cl8 C33 H33B 109.5 . .
Cl9 C34 Cl6 113.6(5) . .
Cl9 C34 H34A 108.8 . .
Cl9 C34 H34B 108.8 . .
Cl6 C34 H34A 108.8 . .
Cl6 C34 H34B 108.8 . .
H34A C34 H34B 107.7 . .

loop_
_geom_bond_atom_site_label_1
_geom_bond_atom_site_label_2
_geom_bond_distance
_geom_bond_site_symmetry_2
Cr1 Cl3 2.3509(4) .
Cr1 Cl3 2.3832(4) 2_656
Cr1 Cl2 2.2847(4) .
Cr1 P1 2.4947(4) .
Cr1 P2 2.4074(4) .
Cr1 Cl1 2.2782(4) .
Cl3 Cr1 2.3832(4) 2_656
P1 P2 2.6932(4) .
P1 N1 1.7195(10) .
P1 C14 1.8081(12) .
P1 C8 1.8156(12) .
P2 C26 1.8081(12) .
P2 N1 1.7073(10) .
P2 C20 1.8110(12) .
Cl4 C32 1.7718(17) .
Cl5 C32 1.7629(17) .
C26 C27 1.3942(17) .
C26 C31 1.3978(17) .
N1 C1 1.4433(15) .
C2 H2 0.9500 .
C2 C3 1.3938(17) .
C2 C1 1.3958(17) .
C9 H9 0.9500 .
C9 C8 1.3946(17) .
C9 C10 1.3928(19) .
C14 C19 1.3955(17) .
C14 C15 1.4062(17) .
C19 H19 0.9500 .
C19 C18 1.3931(17) .
C13 H13 0.9500 .
C13 C12 1.3897(18) .
C13 C8 1.4017(17) .
C23 H23 0.9500 .
C23 C22 1.385(2) .
C23 C24 1.390(2) .
C12 H12 0.9500 .
C12 C11 1.386(2) .
C20 C21 1.4007(17) .
C20 C25 1.3996(18) .
C3 H3 0.9500 .
C3 C4 1.3900(19) .
C18 H18 0.9500 .
C18 C17 1.384(2) .
C28 H28 0.9500 .
C28 C27 1.3898(18) .
C28 C29 1.388(2) .
C27 H27 0.9500 .
C1 C6 1.3961(17) .
C4 C5 1.3958(19) .
C4 C7 1.5079(18) .
C21 H21 0.9500 .
C21 C22 1.3917(18) .
C5 H5 0.9500 .
C5 C6 1.3923(17) .
C7 H7A 0.9800 .
C7 H7B 0.9800 .
C7 H7C 0.9800 .
C31 H31 0.9500 .
C31 C30 1.3944(19) .
C17 H17 0.9500 .
C17 C16 1.391(2) .
C10 H10 0.9500 .
C10 C11 1.385(2) .
C25 H25 0.9500 .
C25 C24 1.3930(18) .
C16 H16 0.9500 .
C16 C15 1.3898(18) .
C6 H6 0.9500 .
C11 H11 0.9500 .
C22 H22 0.9500 .
C15 H15 0.9500 .
C24 H24 0.9500 .
C30 H30 0.9500 .
C30 C29 1.386(2) .
C29 H29 0.9500 .
C32 H32A 0.9900 .
C32 H32B 0.9900 .
Cl7 C33 1.763(5) .
C33 H33A 0.9900 .
C33 H33B 0.9900 .
C33 Cl8 1.735(5) .
Cl9 C34 1.699(9) .
Cl6 C34 1.750(9) .
C34 H34A 0.9900 .
C34 H34B 0.9900 .

loop_
_geom_torsion_atom_site_label_1
_geom_torsion_atom_site_label_2
_geom_torsion_atom_site_label_3
_geom_torsion_atom_site_label_4
_geom_torsion
Cr1 P1 N1 P2 -6.98(5)
Cr1 P1 N1 C1 174.66(10)
Cr1 P1 C14 C19 -104.79(10)
Cr1 P1 C14 C15 68.26(10)
Cr1 P1 C8 C9 55.96(11)
Cr1 P1 C8 C13 -119.74(9)
Cr1 P2 C26 C27 80.33(11)
Cr1 P2 C26 C31 -93.10(10)
Cr1 P2 N1 P1 7.27(5)
Cr1 P2 N1 C1 -174.39(10)
Cr1 P2 C20 C21 52.72(11)
Cr1 P2 C20 C25 -126.60(10)
P1 P2 C26 C27 11.71(13)
P1 P2 C26 C31 -161.72(9)
P1 P2 N1 C1 178.34(14)
P1 P2 C20 C21 120.52(9)
P1 P2 C20 C25 -58.80(12)
P1 N1 C1 C2 -170.19(9)
P1 N1 C1 C6 7.72(17)
P1 C14 C19 C18 173.87(9)
P1 C14 C15 C16 -175.02(10)
P2 P1 N1 C1 -178.36(13)
P2 P1 C14 C19 -41.79(12)
P2 P1 C14 C15 131.25(8)
P2 P1 C8 C9 -11.47(12)
P2 P1 C8 C13 172.83(8)
P2 C26 C27 C28 -174.96(10)
P2 C26 C31 C30 173.88(11)
P2 N1 C1 C2 11.85(17)
P2 N1 C1 C6 -170.24(9)
P2 C20 C21 C22 177.35(10)
P2 C20 C25 C24 -178.14(11)
C26 P2 N1 P1 127.42(6)
C26 P2 N1 C1 -54.24(11)
C26 P2 C20 C21 -79.70(10)
C26 P2 C20 C25 100.99(11)
C26 C31 C30 C29 0.8(2)
N1 P1 C14 C19 -2.39(12)
N1 P1 C14 C15 170.66(9)
N1 P1 C8 C9 -49.95(11)
N1 P1 C8 C13 134.35(10)
N1 P2 C26 C27 -27.11(12)
N1 P2 C26 C31 159.46(10)
N1 P2 C20 C21 161.41(9)
N1 P2 C20 C25 -17.91(12)
N1 C1 C6 C5 -176.14(11)
C2 C3 C4 C5 1.6(2)
C2 C3 C4 C7 -178.43(13)
C2 C1 C6 C5 1.81(19)
C9 C10 C11 C12 -1.1(2)
C14 P1 N1 P2 -123.33(6)
C14 P1 N1 C1 58.31(11)
C14 P1 C8 C9 -167.37(10)
C14 P1 C8 C13 16.92(12)
C14 C19 C18 C17 -0.18(19)
C19 C14 C15 C16 -1.68(18)
C19 C18 C17 C16 -0.1(2)
C13 C12 C11 C10 0.9(2)
C12 C13 C8 P1 175.12(10)
C12 C13 C8 C9 -0.56(19)
C20 P2 C26 C27 -146.15(10)
C20 P2 C26 C31 40.42(12)
C20 P2 N1 P1 -115.23(6)
C20 P2 N1 C1 63.10(11)
C20 C21 C22 C23 1.4(2)
C20 C25 C24 C23 0.0(2)
C3 C2 C1 N1 176.11(11)
C3 C2 C1 C6 -1.83(19)
C3 C4 C5 C6 -1.6(2)
C18 C17 C16 C15 -0.6(2)
C27 C26 C31 C30 0.4(2)
C27 C28 C29 C30 -0.2(2)
C1 C2 C3 C4 0.1(2)
C4 C5 C6 C1 -0.1(2)
C8 P1 N1 P2 121.12(6)
C8 P1 N1 C1 -57.23(11)
C8 P1 C14 C19 112.94(11)
C8 P1 C14 C15 -74.01(10)
C8 C9 C10 C11 0.4(2)
C8 C13 C12 C11 -0.1(2)
C21 C20 C25 C24 2.56(19)
C7 C4 C5 C6 178.41(13)
C31 C26 C27 C28 -1.52(19)
C31 C30 C29 C28 -0.9(2)
C17 C16 C15 C14 1.4(2)
C10 C9 C8 P1 -175.42(11)
C10 C9 C8 C13 0.40(19)
C25 C20 C21 C22 -3.31(19)
C22 C23 C24 C25 -1.9(2)
C15 C14 C19 C18 1.06(18)
C24 C23 C22 C21 1.2(2)
C29 C28 C27 C26 1.4(2)
